data_4109998
loop_
_publ_author_name
'Sean A. Dalrymple'
'George K. H. Shimizu'

_publ_contact_author_address
;University of Calgary
2500 University Drive
Calgary Alberta
T2N 1N4
;
_publ_contact_author_email gshimizu@ucalgary.ca
_publ_contact_author_name G.K.H.Shimizu
_publ_section_title
;
 Crystal Engineering of a Permanently Porous Network Sustained Exclusively
 by Charge-Assisted Hydrogen Bonds
;
_journal_name_full 'Journal of the American Chemical Society'
_journal_page_first 12114
_journal_page_last 12116
_journal_paper_doi 10.1021/ja076094v
_journal_volume 129
_journal_year 2007
_chemical_formula_moiety 'C10 H29.94 N6 Ni, 2(C8 H5 O3 S)'
_chemical_formula_sum 'C26 H39.94 N6 Ni O6 S2'
_chemical_formula_weight 655.41
_chemical_name_common '[Ni(tame)2]1(PES)2'
_chemical_name_systematic
; 
 bis(1,1,1-tris(aminomethyl)ethane)nickel(II)di(2-phenylethynesulfonate) 
;
_space_group_IT_number 147
_symmetry_cell_setting trigonal
_symmetry_Int_Tables_number 147
_symmetry_space_group_name_Hall '-P 3'
_symmetry_space_group_name_H-M 'P -3'
_atom_sites_solution_hydrogens geom
_atom_sites_solution_primary direct
_atom_sites_solution_secondary difmap
_audit_creation_method SHELXL-97
_cell_angle_alpha 90.00
_cell_angle_beta 90.00
_cell_angle_gamma 120.00
_cell_formula_units_Z 3
_cell_length_a 13.862(5)
_cell_length_b 13.862(5)
_cell_length_c 13.784(5)
_cell_measurement_reflns_used 3488
_cell_measurement_temperature 173(2)
_cell_measurement_theta_max 27.48
_cell_measurement_theta_min 3.39
_cell_volume 2293.8(14)
_computing_cell_refinement 'HKL Scalepack (Otwinowski & Minor 1997)'
_computing_data_collection 'Collect (Nonius BV, 1997-2000)'
_computing_data_reduction 'HKL Denzo and Scalepack'
_computing_structure_refinement 'SHELXL-97 (Sheldrick, 1997)'
_computing_structure_solution 'SHELXS-97 (Sheldrick, 1990)'
_diffrn_ambient_temperature 173(2)
_diffrn_detector_area_resol_mean 9
_diffrn_measured_fraction_theta_full 0.995
_diffrn_measured_fraction_theta_max 0.995
_diffrn_measurement_device_type KappaCCD
_diffrn_measurement_method 'CCD rotation images, thick slices'
_diffrn_radiation_monochromator graphite
_diffrn_radiation_source 'fine-focus sealed tube'
_diffrn_radiation_type MoK\a
_diffrn_radiation_wavelength 0.71069
_diffrn_reflns_av_R_equivalents 0.0318
_diffrn_reflns_av_sigmaI/netI 0.0431
_diffrn_reflns_limit_h_max 18
_diffrn_reflns_limit_h_min -18
_diffrn_reflns_limit_k_max 18
_diffrn_reflns_limit_k_min -18
_diffrn_reflns_limit_l_max 17
_diffrn_reflns_limit_l_min -17
_diffrn_reflns_number 6703
_diffrn_reflns_theta_full 27.48
_diffrn_reflns_theta_max 27.48
_diffrn_reflns_theta_min 3.39
_exptl_absorpt_coefficient_mu 0.820
_exptl_absorpt_correction_T_max 0.8869
_exptl_absorpt_correction_T_min 0.8402
_exptl_absorpt_correction_type multi-scan
_exptl_absorpt_process_details '(Sheldrick 2002)'
_exptl_crystal_colour Purple
_exptl_crystal_density_diffrn 1.424
_exptl_crystal_description Plate
_exptl_crystal_F_000 1037.8
_exptl_crystal_size_max 0.22
_exptl_crystal_size_mid 0.20
_exptl_crystal_size_min 0.15
_refine_diff_density_max 0.303
_refine_diff_density_min -0.624
_refine_diff_density_rms 0.070
_refine_ls_extinction_method none
_refine_ls_goodness_of_fit_ref 1.045
_refine_ls_hydrogen_treatment constr
_refine_ls_matrix_type full
_refine_ls_number_parameters 190
_refine_ls_number_reflns 3488
_refine_ls_number_restraints 0
_refine_ls_restrained_S_all 1.045
_refine_ls_R_factor_all 0.0689
_refine_ls_R_factor_gt 0.0398
_refine_ls_shift/su_max 0.000
_refine_ls_shift/su_mean 0.000
_refine_ls_structure_factor_coef Fsqd
_refine_ls_weighting_details 'calc w=1/[\s^2^(Fo^2^)+(0.0569P)^2^+0.0358P] where P=(Fo^2^+2Fc^2^)/3'
_refine_ls_weighting_scheme calc
_refine_ls_wR_factor_gt 0.0989
_refine_ls_wR_factor_ref 0.1127
_reflns_number_gt 2444
_reflns_number_total 3488
_reflns_threshold_expression >2sigma(I)
_cod_data_source_file ja076094vsi20070817_075835.cif
_cod_data_source_block import
_cod_database_code 4109998

loop_
_symmetry_equiv_pos_as_xyz
'x, y, z'
'-y, x-y, z'
'-x+y, -x, z'
'-x, -y, -z'
'y, -x+y, -z'
'x-y, x, -z'

loop_
_atom_site_label
_atom_site_type_symbol
_atom_site_fract_x
_atom_site_fract_y
_atom_site_fract_z
_atom_site_U_iso_or_equiv
_atom_site_adp_type
_atom_site_occupancy
_atom_site_symmetry_multiplicity
_atom_site_calc_flag
_atom_site_refinement_flags
Ni1 Ni 0.3333 0.6667 0.01103(4) 0.0228(2) Uani 1 3 d S
N1 N 0.2118(2) 0.6688(3) -0.08021(18) 0.0279(5) Uani 1 1 d .
H1A H 0.1435 0.6098 -0.0630 0.033 Uiso 1 1 calc R
H1B H 0.2099 0.7329 -0.0674 0.033 Uiso 1 1 calc R
N2 N 0.2097(2) 0.54485(19) 0.10321(18) 0.0297(5) Uani 1 1 d .
H2A H 0.1426 0.5396 0.0880 0.036 Uiso 1 1 calc R
H2B H 0.2037 0.4772 0.0889 0.036 Uiso 1 1 calc R
C1 C 0.2252(3) 0.6630(4) -0.1863(2) 0.0328(7) Uani 1 1 d .
H1C H 0.2224 0.7260 -0.2173 0.039 Uiso 1 1 calc R
H1D H 0.1613 0.5933 -0.2110 0.039 Uiso 1 1 calc R
C2 C 0.3333 0.6667 -0.2173(4) 0.0301(10) Uani 1 3 d S
C3 C 0.3333 0.6667 -0.3299(4) 0.0388(12) Uani 1 3 d S
H3A H 0.2653 0.6015 -0.3536 0.058 Uiso 0.33 1 calc PR
H3B H 0.3985 0.6638 -0.3536 0.058 Uiso 0.33 1 calc PR
H3C H 0.3362 0.7347 -0.3536 0.058 Uiso 0.33 1 calc PR
C4 C 0.2266(3) 0.5627(3) 0.2086(2) 0.0443(8) Uani 1 1 d .
H4A H 0.2260 0.4969 0.2374 0.053 Uiso 1 1 calc R
H4B H 0.1625 0.5663 0.2360 0.053 Uiso 1 1 calc R
C5 C 0.3333 0.6667 0.2401(4) 0.0341(11) Uani 1 3 d S
C6 C 0.3333 0.6667 0.3525(4) 0.0502(14) Uani 1 3 d S
H6A H 0.4096 0.7137 0.3762 0.075 Uiso 0.33 1 calc PR
H6B H 0.3041 0.5904 0.3762 0.075 Uiso 0.33 1 calc PR
H6C H 0.2863 0.6959 0.3762 0.075 Uiso 0.33 1 calc PR
Ni2 Ni 0.0000 0.0000 0.0000 0.0227(3) Uani 1 6 d S
N3 N 0.0013(3) 0.1235(2) 0.0913(3) 0.0281(8) Uani 1 1 d .
H3D H 0.0616 0.1911 0.0746 0.034 Uiso 1 1 calc R
H3E H -0.0617 0.1275 0.0784 0.034 Uiso 1 1 calc R
C7 C 0.0060(4) 0.1085(3) 0.1974(4) 0.0399(11) Uani 1 1 d .
H7A H -0.0563 0.1127 0.2282 0.048 Uiso 1 1 calc R
H7B H 0.0761 0.1716 0.2225 0.048 Uiso 1 1 calc R
C8 C 0.0000 0.0000 0.2297(6) 0.0324(16) Uani 1 3 d S
C9 C 0.0000 0.0000 0.3401(7) 0.050(2) Uani 1 3 d S
H9A H -0.0554 0.0186 0.3638 0.076 Uiso 0.33 1 calc PR
H9B H 0.0740 0.0554 0.3638 0.076 Uiso 0.33 1 calc PR
H9C H -0.0186 -0.0740 0.3638 0.076 Uiso 0.33 1 calc PR
S1 S 0.33421(7) 0.33287(7) 0.12189(4) 0.02512(15) Uani 1 1 d .
O1 O 0.3312(2) 0.23179(17) 0.09013(14) 0.0368(5) Uani 1 1 d .
O2 O 0.23341(17) 0.3353(2) 0.10019(15) 0.0371(5) Uani 1 1 d .
O3 O 0.43489(18) 0.43349(18) 0.0951(2) 0.0361(6) Uani 1 1 d .
C10 C 0.3385(3) 0.3291(3) 0.24753(19) 0.0317(5) Uani 1 1 d .
C11 C 0.3385(3) 0.3261(3) 0.33379(18) 0.0342(6) Uani 1 1 d .
C12 C 0.3388(3) 0.3263(3) 0.43909(16) 0.0339(6) Uani 1 1 d .
C15 C 0.3349(3) 0.3263(3) 0.6406(2) 0.0447(7) Uani 1 1 d .
H15 H 0.3331 0.3264 0.7095 0.054 Uiso 1 1 calc R
C16 C 0.3059(3) 0.2296(3) 0.5907(2) 0.0507(10) Uani 1 1 d .
H16 H 0.2847 0.1628 0.6255 0.061 Uiso 1 1 calc R
C17 C 0.3072(3) 0.2288(3) 0.4906(2) 0.0456(9) Uani 1 1 d .
H17 H 0.2865 0.1614 0.4569 0.055 Uiso 1 1 calc R
C13 C 0.3681(3) 0.4231(3) 0.4894(2) 0.0491(9) Uani 1 1 d .
H13 H 0.3894 0.4903 0.4552 0.059 Uiso 1 1 calc R
C14 C 0.3665(3) 0.4224(3) 0.5898(2) 0.0522(10) Uani 1 1 d .
H14 H 0.3876 0.4896 0.6240 0.063 Uiso 1 1 calc R

loop_
_atom_site_aniso_label
_atom_site_aniso_U_11
_atom_site_aniso_U_22
_atom_site_aniso_U_33
_atom_site_aniso_U_23
_atom_site_aniso_U_13
_atom_site_aniso_U_12
Ni1 0.0213(2) 0.0213(2) 0.0257(5) 0.000 0.000 0.01066(10)
N1 0.0245(16) 0.0262(10) 0.0335(14) -0.0002(18) 0.0003(12) 0.0130(15)
N2 0.0284(16) 0.0256(17) 0.0354(14) 0.0021(12) 0.0016(13) 0.0138(9)
C1 0.037(2) 0.0398(15) 0.0268(16) 0.002(2) -0.0046(15) 0.0232(19)
C2 0.0322(14) 0.0322(14) 0.026(3) 0.000 0.000 0.0161(7)
C3 0.0452(18) 0.0452(18) 0.026(3) 0.000 0.000 0.0226(9)
C4 0.040(2) 0.046(2) 0.0330(19) 0.0091(18) 0.0059(17) 0.0113(13)
C5 0.0358(15) 0.0358(15) 0.031(3) 0.000 0.000 0.0179(8)
C6 0.060(2) 0.060(2) 0.031(3) 0.000 0.000 0.0298(10)
Ni2 0.0219(3) 0.0219(3) 0.0242(9) 0.000 0.000 0.01097(15)
N3 0.0292(14) 0.0275(16) 0.029(2) -0.0014(14) -0.0004(13) 0.0149(14)
C7 0.053(2) 0.041(2) 0.028(3) -0.0028(19) 0.0027(18) 0.025(2)
C8 0.038(2) 0.038(2) 0.022(4) 0.000 0.000 0.0188(10)
C9 0.059(3) 0.059(3) 0.033(5) 0.000 0.000 0.0295(14)
S1 0.0253(3) 0.0257(3) 0.0243(3) -0.0002(4) 0.0007(4) 0.0127(4)
O1 0.0420(10) 0.0334(15) 0.0388(12) -0.0090(12) -0.0014(19) 0.0218(15)
O2 0.0308(15) 0.0396(10) 0.0434(12) -0.0035(19) -0.0090(12) 0.0195(14)
O3 0.0318(15) 0.0338(15) 0.0390(18) 0.0035(13) 0.0039(13) 0.0136(11)
C10 0.0312(16) 0.0328(15) 0.0329(13) -0.0014(17) -0.0015(17) 0.017(2)
C11 0.0352(17) 0.0399(17) 0.0317(14) 0.0041(17) 0.0055(17) 0.022(2)
C12 0.0371(17) 0.0463(18) 0.0245(13) -0.0010(17) -0.0022(17) 0.025(2)
C15 0.0532(18) 0.067(2) 0.0267(13) -0.003(2) -0.001(2) 0.040(2)
C16 0.072(3) 0.061(2) 0.0360(16) 0.0146(14) 0.0115(17) 0.046(2)
C17 0.070(3) 0.0434(18) 0.0337(15) 0.0016(13) 0.0034(16) 0.0361(19)
C13 0.066(3) 0.0400(18) 0.0404(18) 0.0013(15) -0.0012(17) 0.0255(18)
C14 0.067(3) 0.054(2) 0.0348(17) -0.0136(15) -0.0051(17) 0.030(2)

loop_
_atom_type_symbol
_atom_type_description
_atom_type_scat_dispersion_real
_atom_type_scat_dispersion_imag
_atom_type_scat_source
C C 0.0033 0.0016 'International Tables Vol C Tables 4.2.6.8 and 6.1.1.4'
N N 0.0061 0.0033 'International Tables Vol C Tables 4.2.6.8 and 6.1.1.4'
Ni Ni 0.3393 1.1124 'International Tables Vol C Tables 4.2.6.8 and 6.1.1.4'
O O 0.0106 0.0060 'International Tables Vol C Tables 4.2.6.8 and 6.1.1.4'
S S 0.1246 0.1234 'International Tables Vol C Tables 4.2.6.8 and 6.1.1.4'
H H 0.0000 0.0000 'International Tables Vol C Tables 4.2.6.8 and 6.1.1.4'

loop_
_geom_angle_atom_site_label_1
_geom_angle_atom_site_label_2
_geom_angle_atom_site_label_3
_geom_angle
_geom_angle_site_symmetry_1
_geom_angle_site_symmetry_3
N1 Ni1 N1 88.24(9) 2_665 3_565
N1 Ni1 N1 88.24(9) 2_665 .
N1 Ni1 N1 88.24(9) 3_565 .
N1 Ni1 N2 91.87(10) 2_665 .
N1 Ni1 N2 179.72(8) 3_565 .
N1 Ni1 N2 92.02(11) . .
N1 Ni1 N2 179.72(9) 2_665 3_565
N1 Ni1 N2 92.02(11) 3_565 3_565
N1 Ni1 N2 91.87(10) . 3_565
N2 Ni1 N2 87.87(9) . 3_565
N1 Ni1 N2 92.02(11) 2_665 2_665
N1 Ni1 N2 91.87(10) 3_565 2_665
N1 Ni1 N2 179.72(8) . 2_665
N2 Ni1 N2 87.87(9) . 2_665
N2 Ni1 N2 87.87(9) 3_565 2_665
C1 N1 Ni1 117.7(3) . .
C1 N1 H1A 107.9 . .
Ni1 N1 H1A 107.9 . .
C1 N1 H1B 107.9 . .
Ni1 N1 H1B 107.9 . .
H1A N1 H1B 107.2 . .
C4 N2 Ni1 117.36(15) . .
C4 N2 H2A 108.0 . .
Ni1 N2 H2A 108.0 . .
C4 N2 H2B 108.0 . .
Ni1 N2 H2B 108.0 . .
H2A N2 H2B 107.2 . .
N1 C1 C2 114.8(3) . .
N1 C1 H1C 108.6 . .
C2 C1 H1C 108.6 . .
N1 C1 H1D 108.6 . .
C2 C1 H1D 108.6 . .
H1C C1 H1D 107.5 . .
C1 C2 C1 112.56(18) 3_565 .
C1 C2 C1 112.56(18) 3_565 2_665
C1 C2 C1 112.56(18) . 2_665
C1 C2 C3 106.2(2) 3_565 .
C1 C2 C3 106.2(2) . .
C1 C2 C3 106.2(2) 2_665 .
C2 C3 H3A 109.5 . .
C2 C3 H3B 109.5 . .
H3A C3 H3B 109.5 . .
C2 C3 H3C 109.5 . .
H3A C3 H3C 109.5 . .
H3B C3 H3C 109.5 . .
N2 C4 C5 116.0(3) . .
N2 C4 H4A 108.3 . .
C5 C4 H4A 108.3 . .
N2 C4 H4B 108.3 . .
C5 C4 H4B 108.3 . .
H4A C4 H4B 107.4 . .
C4 C5 C4 112.2(2) 2_665 .
C4 C5 C4 112.2(2) 2_665 3_565
C4 C5 C4 112.2(2) . 3_565
C4 C5 C6 106.6(2) 2_665 .
C4 C5 C6 106.6(2) . .
C4 C5 C6 106.6(2) 3_565 .
C5 C6 H6A 109.5 . .
C5 C6 H6B 109.5 . .
H6A C6 H6B 109.5 . .
C5 C6 H6C 109.5 . .
H6A C6 H6C 109.5 . .
H6B C6 H6C 109.5 . .
N3 Ni2 N3 88.28(13) 3 2
N3 Ni2 N3 88.28(13) 3 .
N3 Ni2 N3 88.28(13) 2 .
N3 Ni2 N3 91.72(13) 3 4
N3 Ni2 N3 91.72(13) 2 4
N3 Ni2 N3 180.0 . 4
N3 Ni2 N3 180.0 3 6
N3 Ni2 N3 91.72(13) 2 6
N3 Ni2 N3 91.72(13) . 6
N3 Ni2 N3 88.28(13) 4 6
N3 Ni2 N3 91.72(13) 3 5
N3 Ni2 N3 180.0 2 5
N3 Ni2 N3 91.72(13) . 5
N3 Ni2 N3 88.28(13) 4 5
N3 Ni2 N3 88.28(13) 6 5
C7 N3 Ni2 117.1(2) . .
C7 N3 H3D 108.0 . .
Ni2 N3 H3D 108.0 . .
C7 N3 H3E 108.0 . .
Ni2 N3 H3E 108.0 . .
H3D N3 H3E 107.3 . .
N3 C7 C8 116.1(4) . .
N3 C7 H7A 108.3 . .
C8 C7 H7A 108.3 . .
N3 C7 H7B 108.3 . .
C8 C7 H7B 108.3 . .
H7A C7 H7B 107.4 . .
C9 C8 C7 106.9(3) . 2
C9 C8 C7 106.9(3) . 3
C7 C8 C7 111.9(3) 2 3
C9 C8 C7 106.9(3) . .
C7 C8 C7 111.9(3) 2 .
C7 C8 C7 111.9(3) 3 .
C8 C9 H9A 109.5 . .
C8 C9 H9B 109.5 . .
H9A C9 H9B 109.5 . .
C8 C9 H9C 109.5 . .
H9A C9 H9C 109.5 . .
H9B C9 H9C 109.5 . .
O3 S1 O2 113.80(10) . .
O3 S1 O1 113.83(11) . .
O2 S1 O1 113.51(14) . .
O3 S1 C10 104.7(2) . .
O2 S1 C10 104.81(13) . .
O1 S1 C10 104.91(13) . .
C11 C10 S1 178.1(3) . .
C10 C11 C12 178.0(4) . .
C13 C12 C17 119.0(2) . .
C13 C12 C11 120.3(3) . .
C17 C12 C11 120.7(3) . .
C14 C15 C16 119.2(3) . .
C14 C15 H15 120.4 . .
C16 C15 H15 120.4 . .
C15 C16 C17 120.6(3) . .
C15 C16 H16 119.7 . .
C17 C16 H16 119.7 . .
C16 C17 C12 120.1(3) . .
C16 C17 H17 119.9 . .
C12 C17 H17 119.9 . .
C12 C13 C14 120.0(3) . .
C12 C13 H13 120.0 . .
C14 C13 H13 120.0 . .
C15 C14 C13 121.0(3) . .
C15 C14 H14 119.5 . .
C13 C14 H14 119.5 . .

loop_
_geom_bond_atom_site_label_1
_geom_bond_atom_site_label_2
_geom_bond_distance
_geom_bond_site_symmetry_2
Ni1 N1 2.114(2) 2_665
Ni1 N1 2.114(2) 3_565
Ni1 N1 2.114(2) .
Ni1 N2 2.123(2) .
Ni1 N2 2.123(2) 3_565
Ni1 N2 2.123(2) 2_665
N1 C1 1.481(4) .
N1 H1A 0.9200 .
N1 H1B 0.9200 .
N2 C4 1.472(4) .
N2 H2A 0.9200 .
N2 H2B 0.9200 .
C1 C2 1.535(3) .
C1 H1C 0.9900 .
C1 H1D 0.9900 .
C2 C1 1.535(3) 3_565
C2 C1 1.535(3) 2_665
C2 C3 1.552(7) .
C3 H3A 0.9800 .
C3 H3B 0.9800 .
C3 H3C 0.9800 .
C4 C5 1.524(3) .
C4 H4A 0.9900 .
C4 H4B 0.9900 .
C5 C4 1.524(3) 2_665
C5 C4 1.524(3) 3_565
C5 C6 1.550(8) .
C6 H6A 0.9800 .
C6 H6B 0.9800 .
C6 H6C 0.9800 .
Ni2 N3 2.118(3) 3
Ni2 N3 2.118(3) 2
Ni2 N3 2.118(3) .
Ni2 N3 2.118(3) 4
Ni2 N3 2.118(3) 6
Ni2 N3 2.118(3) 5
N3 C7 1.482(6) .
N3 H3D 0.9200 .
N3 H3E 0.9200 .
C7 C8 1.530(4) .
C7 H7A 0.9900 .
C7 H7B 0.9900 .
C8 C9 1.522(13) .
C8 C7 1.530(4) 2
C8 C7 1.530(4) 3
C9 H9A 0.9800 .
C9 H9B 0.9800 .
C9 H9C 0.9800 .
S1 O3 1.443(2) .
S1 O2 1.4455(18) .
S1 O1 1.4483(18) .
S1 C10 1.735(3) .
C10 C11 1.190(4) .
C11 C12 1.451(3) .
C12 C13 1.380(4) .
C12 C17 1.389(4) .
C15 C14 1.368(4) .
C15 C16 1.375(4) .
C15 H15 0.9500 .
C16 C17 1.380(4) .
C16 H16 0.9500 .
C17 H17 0.9500 .
C13 C14 1.384(4) .
C13 H13 0.9500 .
C14 H14 0.9500 .

loop_
_geom_hbond_atom_site_label_D
_geom_hbond_atom_site_label_H
_geom_hbond_atom_site_label_A
_geom_hbond_distance_DH
_geom_hbond_distance_HA
_geom_hbond_distance_DA
_geom_hbond_angle_DHA
_geom_hbond_site_symmetry_A
N1 H1A O3 0.92 2.28 3.099(4) 148.7 6
N1 H1B O1 0.92 2.21 3.088(5) 159.0 5_565
N2 H2A O3 0.92 2.20 3.079(5) 160.2 3_565
N2 H2B O2 0.92 2.21 3.083(4) 158.5 .
N3 H3D O2 0.92 2.24 3.089(4) 152.5 .
N3 H3E O1 0.92 2.19 3.077(4) 160.6 2

loop_
_geom_torsion_atom_site_label_1
_geom_torsion_atom_site_label_2
_geom_torsion_atom_site_label_3
_geom_torsion_atom_site_label_4
_geom_torsion
_geom_torsion_site_symmetry_1
_geom_torsion_site_symmetry_4
N1 Ni1 N1 C1 -41.3(3) 2_665 .
N1 Ni1 N1 C1 47.0(3) 3_565 .
N2 Ni1 N1 C1 -133.1(3) . .
N2 Ni1 N1 C1 139.0(3) 3_565 .
N1 Ni1 N2 C4 136.6(4) 2_665 .
N1 Ni1 N2 C4 -135.1(4) . .
N2 Ni1 N2 C4 -43.4(4) 3_565 .
N2 Ni1 N2 C4 44.6(4) 2_665 .
Ni1 N1 C1 C2 -5.2(5) . .
N1 C1 C2 C1 -61.0(4) . 3_565
N1 C1 C2 C1 67.5(4) . 2_665
N1 C1 C2 C3 -176.8(3) . .
Ni1 N2 C4 C5 -1.1(7) . .
N2 C4 C5 C4 -63.0(5) . 2_665
N2 C4 C5 C4 64.4(5) . 3_565
N2 C4 C5 C6 -179.3(4) . .
N3 Ni2 N3 C7 -41.6(3) 3 .
N3 Ni2 N3 C7 46.7(3) 2 .
N3 Ni2 N3 C7 138.4(3) 6 .
N3 Ni2 N3 C7 -133.3(3) 5 .
Ni2 N3 C7 C8 -4.7(5) . .
N3 C7 C8 C9 -177.1(3) . .
N3 C7 C8 C7 -60.3(5) . 2
N3 C7 C8 C7 66.2(5) . 3
C14 C15 C16 C17 -0.7(5) . .
C15 C16 C17 C12 0.4(5) . .
C13 C12 C17 C16 -0.3(5) . .
C11 C12 C17 C16 -178.8(3) . .
C17 C12 C13 C14 0.4(5) . .
C11 C12 C13 C14 179.0(3) . .
C16 C15 C14 C13 0.9(5) . .
C12 C13 C14 C15 -0.7(5) . .
